data_7211545
loop_
_publ_author_name
'Schultheiss, Nate'
'Lorimer, Keith'
'Wolfe, Skylar'
'Desper, John'

_publ_section_title
;
 Attempted construction of minoxidil: carboxylic acid cocrystals; 7 salts
 and 1 cocrystal resulted
;
_journal_issue 3
_journal_name_full CrystEngComm
_journal_page_first 742
_journal_paper_doi 10.1039/b910136e
_journal_volume 12
_journal_year 2010
_chemical_formula_moiety
;
(C9 H15 N5 O)2 (C4 H6 O4) (H2 O)2
;
_chemical_formula_sum 'C22 H40 N10 O8'
_chemical_formula_weight 572.64
_chemical_name_systematic
;
3189-80-03 minoxidil and succinic acid
;
_space_group_IT_number 13
_symmetry_cell_setting monoclinic
_symmetry_space_group_name_Hall '-P 2yc'
_symmetry_space_group_name_H-M 'P 1 2/c 1'
_atom_sites_solution_hydrogens geom
_atom_sites_solution_primary direct
_atom_sites_solution_secondary difmap
_audit_creation_method SHELXL-97
_cell_angle_alpha 90.00
_cell_angle_beta 99.410(3)
_cell_angle_gamma 90.00
_cell_formula_units_Z 2
_cell_length_a 9.3818(4)
_cell_length_b 10.4613(5)
_cell_length_c 14.1476(7)
_cell_measurement_reflns_used 6730
_cell_measurement_temperature 120(2)
_cell_measurement_theta_max 32.66
_cell_measurement_theta_min 3.44
_cell_volume 1369.84(11)
_computing_cell_refinement 'Bruker SMART'
_computing_data_collection 'Bruker SMART'
_computing_data_reduction 'Bruker SAINT'
_computing_molecular_graphics 'Bruker SHELXTL'
_computing_publication_material 'Bruker SHELXTL'
_computing_structure_refinement 'SHELXL-97 (Sheldrick, 1997)'
_computing_structure_solution 'SHELXS-97 (Sheldrick, 1990)'
_diffrn_ambient_temperature 120(2)
_diffrn_measured_fraction_theta_full 0.988
_diffrn_measured_fraction_theta_max 0.985
_diffrn_measurement_device_type 'CCD area detector'
_diffrn_measurement_method 'phi and omega scans'
_diffrn_radiation_monochromator graphite
_diffrn_radiation_source 'fine-focus sealed tube'
_diffrn_radiation_type MoK\a
_diffrn_radiation_wavelength 0.71073
_diffrn_reflns_av_R_equivalents 0.0220
_diffrn_reflns_av_sigmaI/netI 0.0281
_diffrn_reflns_limit_h_max 7
_diffrn_reflns_limit_h_min -14
_diffrn_reflns_limit_k_max 15
_diffrn_reflns_limit_k_min -15
_diffrn_reflns_limit_l_max 21
_diffrn_reflns_limit_l_min -16
_diffrn_reflns_number 12500
_diffrn_reflns_theta_full 25.00
_diffrn_reflns_theta_max 32.54
_diffrn_reflns_theta_min 2.92
_exptl_absorpt_coefficient_mu 0.107
_exptl_absorpt_correction_type none
_exptl_crystal_colour colourless
_exptl_crystal_density_diffrn 1.388
_exptl_crystal_density_method 'not measured'
_exptl_crystal_description rod
_exptl_crystal_F_000 612
_exptl_crystal_size_max 0.25
_exptl_crystal_size_mid 0.15
_exptl_crystal_size_min 0.15
_refine_diff_density_max 0.438
_refine_diff_density_min -0.427
_refine_diff_density_rms 0.054
_refine_ls_extinction_method none
_refine_ls_goodness_of_fit_ref 1.003
_refine_ls_hydrogen_treatment mixed
_refine_ls_matrix_type full
_refine_ls_number_parameters 208
_refine_ls_number_reflns 4914
_refine_ls_number_restraints 2
_refine_ls_restrained_S_all 1.004
_refine_ls_R_factor_all 0.0584
_refine_ls_R_factor_gt 0.0465
_refine_ls_shift/su_max 0.000
_refine_ls_shift/su_mean 0.000
_refine_ls_structure_factor_coef Fsqd
_refine_ls_weighting_details 'calc w=1/[\s^2^(Fo^2^)+(0.0700P)^2^+0.4000P] where P=(Fo^2^+2Fc^2^)/3'
_refine_ls_weighting_scheme calc
_refine_ls_wR_factor_gt 0.1236
_refine_ls_wR_factor_ref 0.1320
_reflns_number_gt 3969
_reflns_number_total 4914
_reflns_threshold_expression >2sigma(I)
_cod_data_source_file b910136e.txt
_cod_data_source_block ns0806m
_cod_depositor_comments
;
The following automatic conversions were performed:

'_symmetry_cell_setting' value 'Monoclinic' changed to 'monoclinic'
according to /home/saulius/struct/CIF-dictionaries/cif_core.dic
dictionary named 'cif_core.dic' version 2.4.2 from 2011-04-26.

Automatic conversion script
Id: cif_fix_values 1891 2012-01-12 08:04:46Z andrius 
;
_cod_original_sg_symbol_H-M P2/c
_cod_database_code 7211545

loop_
_symmetry_equiv_pos_as_xyz
'x, y, z'
'-x, y, -z+1/2'
'-x, -y, -z'
'x, -y, z-1/2'

loop_
_atom_site_label
_atom_site_type_symbol
_atom_site_fract_x
_atom_site_fract_y
_atom_site_fract_z
_atom_site_U_iso_or_equiv
_atom_site_adp_type
_atom_site_occupancy
_atom_site_symmetry_multiplicity
_atom_site_calc_flag
_atom_site_refinement_flags
_atom_site_disorder_assembly
_atom_site_disorder_group
O1S O -0.05919(9) 0.14465(8) 0.62220(6) 0.02529(17) Uani 1 1 d . . .
H1A H 0.0233(18) 0.1805(16) 0.6520(12) 0.030 Uiso 1 1 d . . .
H1B H -0.1194(18) 0.1583(16) 0.6595(12) 0.030 Uiso 1 1 d . . .
O11 O 0.07894(7) 0.35841(7) 0.49588(5) 0.01884(15) Uani 1 1 d . . .
H11 H 0.1695(16) 0.3457(13) 0.5445(10) 0.023 Uiso 1 1 d . . .
N11 N 0.12387(9) 0.32732(8) 0.41074(6) 0.01765(16) Uani 1 1 d . A .
C12 C 0.12967(10) 0.20152(10) 0.38527(7) 0.02099(19) Uani 1 1 d . . .
N12 N 0.09022(12) 0.11569(10) 0.44599(7) 0.0281(2) Uani 1 1 d . A .
H12A H 0.0470(18) 0.1462(16) 0.4941(12) 0.034 Uiso 1 1 d . . .
H12B H 0.0845(19) 0.0375(17) 0.4272(12) 0.034 Uiso 1 1 d . . .
N13 N 0.17694(10) 0.16917(9) 0.30316(7) 0.0220(2) Uani 0.497(12) 1 d P A 1
C13 C 0.17694(10) 0.16917(9) 0.30316(7) 0.0220(2) Uani 0.503(12) 1 d P A 2
H13 H 0.1855 0.0820 0.2862 0.026 Uiso 0.503(12) 1 calc PR A 2
C14 C 0.21241(10) 0.26531(10) 0.24475(7) 0.01865(17) Uani 1 1 d . . .
C15 C 0.19262(10) 0.39215(9) 0.26553(6) 0.02043(19) Uani 0.497(12) 1 d P A 1
H15 H 0.2110 0.4574 0.2224 0.025 Uiso 0.497(12) 1 calc PR A 1
N15 N 0.19262(10) 0.39215(9) 0.26553(6) 0.02043(19) Uani 0.503(12) 1 d P A 2
C16 C 0.14661(10) 0.42192(10) 0.34836(6) 0.01870(18) Uani 1 1 d . . .
N16 N 0.12380(10) 0.54191(9) 0.37470(6) 0.02414(18) Uani 1 1 d . A .
H16A H 0.0834(17) 0.5552(15) 0.4256(11) 0.029 Uiso 1 1 d . . .
H16B H 0.1303(17) 0.6031(16) 0.3323(12) 0.029 Uiso 1 1 d . . .
N21 N 0.26743(11) 0.23457(9) 0.16535(6) 0.02414(18) Uani 1 1 d . A .
C22 C 0.29201(13) 0.10351(12) 0.13757(9) 0.0293(2) Uani 1 1 d . . .
H22A H 0.2188 0.0794 0.0818 0.035 Uiso 1 1 calc R A .
H22B H 0.2818 0.0451 0.1911 0.035 Uiso 1 1 calc R . .
C23 C 0.44299(16) 0.08989(18) 0.11175(11) 0.0455(4) Uani 1 1 d . A .
H23A H 0.5159 0.1031 0.1699 0.055 Uiso 1 1 calc R . .
H23B H 0.4551 0.0021 0.0881 0.055 Uiso 1 1 calc R . .
C24 C 0.46853(15) 0.1848(2) 0.03612(10) 0.0540(5) Uani 1 1 d . . .
H24A H 0.4037 0.1654 -0.0247 0.065 Uiso 1 1 calc R A .
H24B H 0.5696 0.1779 0.0247 0.065 Uiso 1 1 calc R . .
C25 C 0.44023(16) 0.31889(19) 0.06790(10) 0.0476(4) Uani 1 1 d . A .
H25A H 0.4505 0.3799 0.0160 0.057 Uiso 1 1 calc R . .
H25B H 0.5122 0.3416 0.1247 0.057 Uiso 1 1 calc R . .
C26 C 0.28883(15) 0.32876(14) 0.09269(9) 0.0341(3) Uani 1 1 d . . .
H26A H 0.2738 0.4157 0.1169 0.041 Uiso 1 1 calc R A .
H26B H 0.2168 0.3146 0.0342 0.041 Uiso 1 1 calc R . .
C31 C 0.29410(10) 0.29414(11) 0.69867(7) 0.0223(2) Uani 1 1 d . . .
O31 O 0.18173(8) 0.25574(9) 0.72672(6) 0.02804(18) Uani 1 1 d . . .
O32 O 0.29970(8) 0.33530(9) 0.61512(5) 0.02564(17) Uani 1 1 d . . .
C32A C 0.4327(3) 0.2846(6) 0.7717(2) 0.0280(7) Uani 0.685(15) 1 d PD . 1
H32A H 0.4364 0.3574 0.8167 0.034 Uiso 0.685(15) 1 calc PR . 1
H32B H 0.4296 0.2051 0.8092 0.034 Uiso 0.685(15) 1 calc PR . 1
C32B C 0.4328(8) 0.3243(11) 0.7663(6) 0.0280(7) Uani 0.315(15) 1 d PD . 2
H32C H 0.4207 0.4099 0.7938 0.034 Uiso 0.315(15) 1 calc PR . 2
H32D H 0.4404 0.2625 0.8199 0.034 Uiso 0.315(15) 1 calc PR . 2

loop_
_atom_site_aniso_label
_atom_site_aniso_U_11
_atom_site_aniso_U_22
_atom_site_aniso_U_33
_atom_site_aniso_U_23
_atom_site_aniso_U_13
_atom_site_aniso_U_12
O1S 0.0282(4) 0.0268(4) 0.0212(3) -0.0056(3) 0.0049(3) -0.0050(3)
O11 0.0187(3) 0.0251(4) 0.0125(3) -0.0011(2) 0.0022(2) 0.0023(2)
N11 0.0181(3) 0.0211(4) 0.0133(3) -0.0014(3) 0.0011(3) 0.0016(3)
C12 0.0198(4) 0.0224(5) 0.0186(4) -0.0027(3) -0.0032(3) 0.0038(3)
N12 0.0382(5) 0.0197(4) 0.0254(4) -0.0021(3) 0.0023(4) 0.0001(4)
N13 0.0253(4) 0.0232(4) 0.0168(4) -0.0017(3) 0.0017(3) 0.0046(3)
C13 0.0253(4) 0.0232(4) 0.0168(4) -0.0017(3) 0.0017(3) 0.0046(3)
C14 0.0160(4) 0.0233(4) 0.0157(4) -0.0019(3) -0.0002(3) 0.0020(3)
C15 0.0213(4) 0.0230(4) 0.0170(4) -0.0017(3) 0.0035(3) 0.0006(3)
N15 0.0213(4) 0.0230(4) 0.0170(4) -0.0017(3) 0.0035(3) 0.0006(3)
C16 0.0163(4) 0.0247(5) 0.0143(4) -0.0002(3) 0.0000(3) -0.0010(3)
N16 0.0315(4) 0.0226(4) 0.0187(4) 0.0013(3) 0.0051(3) -0.0009(3)
N21 0.0318(4) 0.0236(4) 0.0187(4) -0.0001(3) 0.0092(3) 0.0038(3)
C22 0.0313(5) 0.0294(6) 0.0266(5) -0.0101(4) 0.0029(4) 0.0053(4)
C23 0.0327(6) 0.0662(10) 0.0367(7) -0.0121(7) 0.0025(5) 0.0201(6)
C24 0.0256(6) 0.1086(15) 0.0295(6) -0.0112(8) 0.0089(5) 0.0055(7)
C25 0.0346(6) 0.0839(12) 0.0241(6) 0.0078(6) 0.0042(5) -0.0177(7)
C26 0.0401(6) 0.0406(7) 0.0226(5) 0.0092(5) 0.0080(4) 0.0005(5)
C31 0.0167(4) 0.0333(5) 0.0163(4) -0.0013(4) 0.0004(3) 0.0005(3)
O31 0.0192(3) 0.0434(5) 0.0213(3) 0.0009(3) 0.0025(3) -0.0039(3)
O32 0.0189(3) 0.0390(5) 0.0177(3) 0.0038(3) -0.0009(3) -0.0015(3)
C32A 0.0178(5) 0.050(2) 0.0146(6) 0.0126(13) -0.0009(4) -0.0041(11)
C32B 0.0178(5) 0.050(2) 0.0146(6) 0.0126(13) -0.0009(4) -0.0041(11)

loop_
_atom_type_symbol
_atom_type_description
_atom_type_scat_dispersion_real
_atom_type_scat_dispersion_imag
_atom_type_scat_source
C C 0.0033 0.0016 'International Tables Vol C Tables 4.2.6.8 and 6.1.1.4'
H H 0.0000 0.0000 'International Tables Vol C Tables 4.2.6.8 and 6.1.1.4'
N N 0.0061 0.0033 'International Tables Vol C Tables 4.2.6.8 and 6.1.1.4'
O O 0.0106 0.0060 'International Tables Vol C Tables 4.2.6.8 and 6.1.1.4'

loop_
_geom_angle_atom_site_label_1
_geom_angle_atom_site_label_2
_geom_angle_atom_site_label_3
_geom_angle
_geom_angle_site_symmetry_1
H1A O1S H1B 104.3(15) .
N11 O11 H11 102.7(8) .
C16 N11 C12 120.64(8) .
C16 N11 O11 119.74(8) .
C12 N11 O11 119.22(8) .
N12 C12 N13 123.25(10) .
N12 C12 N11 116.74(9) .
N13 C12 N11 119.99(9) .
C12 N12 H12A 116.8(11) .
C12 N12 H12B 116.8(11) .
H12A N12 H12B 123.8(15) .
C12 N13 C14 118.57(9) .
N21 C14 N13 119.24(9) .
N21 C14 C15 119.35(9) .
N13 C14 C15 121.41(8) .
C16 C15 C14 118.73(9) .
C16 C15 H15 120.6 .
C14 C15 H15 120.6 .
N16 C16 C15 123.18(9) .
N16 C16 N11 116.82(8) .
C15 C16 N11 119.99(9) .
C16 N16 H16A 119.2(11) .
C16 N16 H16B 117.2(10) .
H16A N16 H16B 121.8(15) .
C14 N21 C22 123.26(9) .
C14 N21 C26 122.69(10) .
C22 N21 C26 113.54(9) .
N21 C22 C23 110.30(11) .
N21 C22 H22A 109.6 .
C23 C22 H22A 109.6 .
N21 C22 H22B 109.6 .
C23 C22 H22B 109.6 .
H22A C22 H22B 108.1 .
C24 C23 C22 111.71(12) .
C24 C23 H23A 109.3 .
C22 C23 H23A 109.3 .
C24 C23 H23B 109.3 .
C22 C23 H23B 109.3 .
H23A C23 H23B 107.9 .
C23 C24 C25 110.15(11) .
C23 C24 H24A 109.6 .
C25 C24 H24A 109.6 .
C23 C24 H24B 109.6 .
C25 C24 H24B 109.6 .
H24A C24 H24B 108.1 .
C24 C25 C26 110.36(12) .
C24 C25 H25A 109.6 .
C26 C25 H25A 109.6 .
C24 C25 H25B 109.6 .
C26 C25 H25B 109.6 .
H25A C25 H25B 108.1 .
N21 C26 C25 110.93(11) .
N21 C26 H26A 109.5 .
C25 C26 H26A 109.5 .
N21 C26 H26B 109.5 .
C25 C26 H26B 109.5 .
H26A C26 H26B 108.0 .
O31 C31 O32 124.76(9) .
O31 C31 C32B 123.1(3) .
O32 C31 C32B 110.8(3) .
O31 C31 C32A 115.65(17) .
O32 C31 C32A 119.55(17) .
C31 O32 H11 120.7(6) .
C32A C32A C31 114.0(3) 2_656
C32A C32A H32A 108.8 2_656
C31 C32A H32A 108.8 .
C32A C32A H32B 108.8 2_656
C31 C32A H32B 108.8 .
H32A C32A H32B 107.6 .
C32B C32B C31 120.9(9) 2_656
C32B C32B H32C 107.1 2_656
C31 C32B H32C 107.1 .
C32B C32B H32D 107.1 2_656
C31 C32B H32D 107.1 .
H32C C32B H32D 106.8 .

loop_
_geom_bond_atom_site_label_1
_geom_bond_atom_site_label_2
_geom_bond_distance
_geom_bond_site_symmetry_2
O1S H1A 0.900(18) .
O1S H1B 0.846(17) .
O11 N11 1.3786(10) .
O11 H11 1.010(15) .
N11 C16 1.3658(12) .
N11 C12 1.3679(13) .
C12 N12 1.3361(15) .
C12 N13 1.3524(13) .
N12 H12A 0.905(17) .
N12 H12B 0.859(18) .
N13 C14 1.3766(14) .
C14 N21 1.3496(12) .
C14 C15 1.3782(13) .
C15 C16 1.3497(12) .
C15 H15 0.9500 .
C16 N16 1.3366(14) .
N16 H16A 0.877(16) .
N16 H16B 0.886(17) .
N21 C22 1.4551(14) .
N21 C26 1.4612(15) .
C22 C23 1.5262(18) .
C22 H22A 0.9900 .
C22 H22B 0.9900 .
C23 C24 1.507(3) .
C23 H23A 0.9900 .
C23 H23B 0.9900 .
C24 C25 1.510(3) .
C24 H24A 0.9900 .
C24 H24B 0.9900 .
C25 C26 1.5213(19) .
C25 H25A 0.9900 .
C25 H25B 0.9900 .
C26 H26A 0.9900 .
C26 H26B 0.9900 .
C31 O31 1.2519(12) .
C31 O32 1.2671(12) .
C31 C32B 1.517(9) .
C31 C32A 1.526(3) .
O32 H11 1.451(15) .
C32A C32A 1.492(5) 2_656
C32A H32A 0.9900 .
C32A H32B 0.9900 .
C32B C32B 1.412(13) 2_656
C32B H32C 0.9900 .
C32B H32D 0.9900 .

loop_
_geom_hbond_atom_site_label_D
_geom_hbond_atom_site_label_H
_geom_hbond_atom_site_label_A
_geom_hbond_distance_DH
_geom_hbond_distance_HA
_geom_hbond_distance_DA
_geom_hbond_angle_DHA
_geom_hbond_site_symmetry_A
O11 H11 O32 1.010(15) 1.451(15) 2.4599(10) 176.7(14) .
N12 H12A O1S 0.905(17) 2.207(17) 3.0683(13) 158.8(15) .
N12 H12B O1S 0.859(18) 2.030(18) 2.8881(13) 176.5(17) 3_556
N16 H16A O11 0.877(16) 2.219(16) 3.0326(11) 154.0(14) 3_566
N16 H16B O31 0.886(17) 2.209(17) 3.0873(13) 170.9(14) 4_565
O1S H1A O31 0.900(18) 1.853(18) 2.7483(11) 172.8(15) .
O1S H1B O31 0.846(17) 2.068(17) 2.8362(11) 150.6(15) 2_556

loop_
_geom_torsion_atom_site_label_1
_geom_torsion_atom_site_label_2
_geom_torsion_atom_site_label_3
_geom_torsion_atom_site_label_4
_geom_torsion
_geom_torsion_site_symmetry_4
C16 N11 C12 N12 -172.65(9) .
O11 N11 C12 N12 0.13(13) .
C16 N11 C12 N13 8.88(14) .
O11 N11 C12 N13 -178.35(8) .
N12 C12 N13 C14 178.82(10) .
N11 C12 N13 C14 -2.81(14) .
C12 N13 C14 N21 176.30(9) .
C12 N13 C14 C15 -3.86(14) .
N21 C14 C15 C16 -175.65(9) .
N13 C14 C15 C16 4.51(14) .
C14 C15 C16 N16 -179.77(9) .
C14 C15 C16 N11 1.54(14) .
C12 N11 C16 N16 173.01(9) .
O11 N11 C16 N16 0.27(13) .
C12 N11 C16 C15 -8.22(14) .
O11 N11 C16 C15 179.04(8) .
N13 C14 N21 C22 -0.10(15) .
C15 C14 N21 C22 -179.95(10) .
N13 C14 N21 C26 171.13(10) .
C15 C14 N21 C26 -8.71(15) .
C14 N21 C22 C23 -132.26(12) .
C26 N21 C22 C23 55.78(14) .
N21 C22 C23 C24 -54.46(15) .
C22 C23 C24 C25 54.97(16) .
C23 C24 C25 C26 -55.25(15) .
C14 N21 C26 C25 130.81(12) .
C22 N21 C26 C25 -57.18(14) .
C24 C25 C26 N21 55.94(14) .
O31 C31 C32A C32A 158.83(8) 2_656
O32 C31 C32A C32A -19.1(3) 2_656
O31 C31 C32B C32B 158.0(3) 2_656
O32 C31 C32B C32B -34.2(4) 2_656
